data_7018005
loop_
_publ_author_name
'Ghachtouli, Sanae El'
'Guillot, R\'egis'
'Dorlet, Pierre'
'Anxolab\'eh\`ere-Mallart, Elodie'
'Aukauloo, Ally'

_publ_section_title
;
 Influence of second sphere hydrogen bonding interaction on a
 manganese(ii)-aquo complex.
;
_journal_issue 6
_journal_name_full 'Dalton transactions (Cambridge, England : 2003)'
_journal_page_first 1675
_journal_page_last 1677
_journal_paper_doi 10.1039/c1dt11858g
_journal_volume 41
_journal_year 2012
_chemical_formula_moiety '2(C32 H36 Mn N6 O2), C H4 O, 4(Cl O4)'
_chemical_formula_sum 'C65 H76 Cl4 Mn2 N12 O21'
_chemical_formula_weight 1613.06
_space_group_IT_number 14
_symmetry_cell_setting monoclinic
_symmetry_Int_Tables_number 14
_symmetry_space_group_name_Hall '-P 2yn'
_symmetry_space_group_name_H-M 'P 1 21/n 1'
_atom_sites_solution_hydrogens geom
_atom_sites_solution_primary direct
_atom_sites_solution_secondary difmap
_audit_creation_method SHELXL-97
_cell_angle_alpha 90.00
_cell_angle_beta 100.063(2)
_cell_angle_gamma 90.00
_cell_formula_units_Z 2
_cell_length_a 9.0226(7)
_cell_length_b 16.6220(17)
_cell_length_c 25.429(3)
_cell_measurement_reflns_used 5168
_cell_measurement_temperature 100(1)
_cell_measurement_theta_max 24.34
_cell_measurement_theta_min 2.58
_cell_volume 3755.0(7)
_computing_cell_refinement 'Bruker SMART'
_computing_data_collection 'Bruker SMART'
_computing_data_reduction 'Bruker SAINT'
_computing_structure_refinement 'SHELXL-97 (Sheldrick, 1997)'
_computing_structure_solution 'SHELXS-97 (Sheldrick, 1997)'
_diffrn_ambient_temperature 100(1)
_diffrn_measured_fraction_theta_full 0.990
_diffrn_measured_fraction_theta_max 0.986
_diffrn_radiation_monochromator graphite
_diffrn_radiation_probe x-ray
_diffrn_radiation_type MoK\a
_diffrn_radiation_wavelength 0.71073
_diffrn_reflns_av_R_equivalents 0.0998
_diffrn_reflns_av_sigmaI/netI 0.0819
_diffrn_reflns_limit_h_max 9
_diffrn_reflns_limit_h_min -11
_diffrn_reflns_limit_k_max 22
_diffrn_reflns_limit_k_min -22
_diffrn_reflns_limit_l_max 33
_diffrn_reflns_limit_l_min -33
_diffrn_reflns_number 52480
_diffrn_reflns_theta_full 25.00
_diffrn_reflns_theta_max 28.22
_diffrn_reflns_theta_min 1.63
_diffrn_source 'sealed X-ray tube'
_diffrn_source_type 'kappa X8 APEX II Bruker ICMMO'
_exptl_absorpt_coefficient_mu 0.557
_exptl_absorpt_correction_T_max 0.9605
_exptl_absorpt_correction_T_min 0.8502
_exptl_absorpt_correction_type psi-scan
_exptl_absorpt_process_details SADABS
_exptl_crystal_colour yellow-brown
_exptl_crystal_density_diffrn 1.427
_exptl_crystal_density_method 'not measured'
_exptl_crystal_description column
_exptl_crystal_F_000 1672
_exptl_crystal_size_max 0.33
_exptl_crystal_size_mid 0.08
_exptl_crystal_size_min 0.08
_refine_diff_density_max 1.035
_refine_diff_density_min -0.915
_refine_diff_density_rms 0.139
_refine_ls_goodness_of_fit_ref 1.027
_refine_ls_hydrogen_treatment mixed
_refine_ls_matrix_type full
_refine_ls_number_parameters 513
_refine_ls_number_reflns 9098
_refine_ls_number_restraints 4
_refine_ls_restrained_S_all 1.027
_refine_ls_R_factor_all 0.1387
_refine_ls_R_factor_gt 0.0747
_refine_ls_shift/su_max 0.012
_refine_ls_shift/su_mean 0.001
_refine_ls_structure_factor_coef Fsqd
_refine_ls_weighting_details 'calc w=1/[\s^2^(Fo^2^)+(0.1370P)^2^+12.8026P] where P=(Fo^2^+2Fc^2^)/3'
_refine_ls_weighting_scheme calc
_refine_ls_wR_factor_gt 0.1792
_refine_ls_wR_factor_ref 0.2170
_reflns_number_gt 5284
_reflns_number_total 9098
_reflns_threshold_expression >2sigma(I)
_cod_data_source_file c1dt11858g.txt
_cod_data_source_block 938GuillotICMMO
_cod_original_cell_volume 3755.0(6)
_cod_original_sg_symbol_H-M 'P 21/n'
_cod_database_code 7018005

loop_
_symmetry_equiv_pos_as_xyz
'x, y, z'
'-x+1/2, y+1/2, -z+1/2'
'-x, -y, -z'
'x-1/2, -y-1/2, z-1/2'

loop_
_atom_site_label
_atom_site_type_symbol
_atom_site_fract_x
_atom_site_fract_y
_atom_site_fract_z
_atom_site_U_iso_or_equiv
_atom_site_adp_type
_atom_site_occupancy
_atom_site_symmetry_multiplicity
_atom_site_calc_flag
_atom_site_refinement_flags
_atom_site_disorder_assembly
_atom_site_disorder_group
C1 C 0.1068(6) 0.4035(3) 0.7640(2) 0.0300(11) Uani 1 1 d . . .
H1 H 0.1299 0.4172 0.8000 0.036 Uiso 1 1 calc R . .
C2 C -0.0291(6) 0.4272(3) 0.7354(2) 0.0375(13) Uani 1 1 d . . .
H2 H -0.0971 0.4559 0.7517 0.045 Uiso 1 1 calc R . .
C3 C -0.0635(7) 0.4078(4) 0.6819(3) 0.0447(15) Uani 1 1 d . . .
H3 H -0.1546 0.4233 0.6614 0.054 Uiso 1 1 calc R . .
C4 C 0.0404(7) 0.3647(4) 0.6594(3) 0.0455(16) Uani 1 1 d . . .
H4 H 0.0199 0.3510 0.6234 0.055 Uiso 1 1 calc R . .
C5 C 0.1744(6) 0.3420(4) 0.6904(2) 0.0335(12) Uani 1 1 d . . .
C6 C 0.2952(6) 0.2979(4) 0.6670(2) 0.0381(13) Uani 1 1 d . . .
H6A H 0.2474 0.2631 0.6384 0.046 Uiso 1 1 calc R . .
H6B H 0.3557 0.3369 0.6518 0.046 Uiso 1 1 calc R . .
C7 C 0.7617(6) 0.2923(4) 0.8249(3) 0.0386(13) Uani 1 1 d . . .
H7 H 0.7437 0.3209 0.8546 0.046 Uiso 1 1 calc R . .
C8 C 0.9018(7) 0.2617(5) 0.8252(3) 0.0556(19) Uani 1 1 d . . .
H8 H 0.9790 0.2704 0.8541 0.067 Uiso 1 1 calc R . .
C9 C 0.9260(7) 0.2176(5) 0.7819(4) 0.063(2) Uani 1 1 d . . .
H9 H 1.0201 0.1949 0.7815 0.076 Uiso 1 1 calc R . .
C10 C 0.8122(7) 0.2069(4) 0.7393(3) 0.0510(18) Uani 1 1 d . . .
H10 H 0.8286 0.1770 0.7099 0.061 Uiso 1 1 calc R . .
C11 C 0.6707(6) 0.2413(3) 0.7401(3) 0.0360(13) Uani 1 1 d . . .
C12 C 0.5451(6) 0.2375(4) 0.6935(3) 0.0414(14) Uani 1 1 d . . .
H12A H 0.5619 0.2781 0.6678 0.050 Uiso 1 1 calc R . .
H12B H 0.5476 0.1854 0.6765 0.050 Uiso 1 1 calc R . .
C13 C 0.3212(7) 0.1714(4) 0.7152(2) 0.0401(14) Uani 1 1 d . . .
H13A H 0.3355 0.1345 0.6870 0.048 Uiso 1 1 calc R . .
H13B H 0.2139 0.1795 0.7131 0.048 Uiso 1 1 calc R . .
C14 C 0.3858(7) 0.1348(4) 0.7687(3) 0.0398(14) Uani 1 1 d . . .
H14A H 0.3336 0.0851 0.7738 0.048 Uiso 1 1 calc R . .
H14B H 0.4917 0.1227 0.7702 0.048 Uiso 1 1 calc R . .
C15 C 0.3117(5) 0.1674(3) 0.8504(2) 0.0275(11) Uani 1 1 d . . .
H15 H 0.2924 0.1126 0.8520 0.033 Uiso 1 1 calc R . .
C16 C 0.2760(5) 0.2174(3) 0.8936(2) 0.0255(10) Uani 1 1 d . . .
C17 C 0.3093(5) 0.3014(3) 0.89776(19) 0.0235(10) Uani 1 1 d . . .
C18 C 0.2565(5) 0.3441(3) 0.93956(19) 0.0232(10) Uani 1 1 d . . .
C19 C 0.1806(6) 0.3047(3) 0.9750(2) 0.0273(11) Uani 1 1 d . . .
H19 H 0.1476 0.3343 1.0018 0.033 Uiso 1 1 calc R . .
C20 C 0.1522(6) 0.2222(3) 0.9719(2) 0.0273(11) Uani 1 1 d . A .
C21 C 0.2016(5) 0.1803(3) 0.9305(2) 0.0272(10) Uani 1 1 d . . .
H21 H 0.1839 0.1252 0.9276 0.033 Uiso 1 1 calc R . .
C22 C 0.2920(5) 0.4286(3) 0.94580(19) 0.0241(10) Uani 1 1 d . . .
C23 C 0.3199(6) 0.5533(3) 0.9772(2) 0.0280(11) Uani 1 1 d . . .
C24 C 0.3902(6) 0.5481(3) 0.9328(2) 0.0269(11) Uani 1 1 d . . .
C25 C 0.4677(6) 0.6126(3) 0.9156(2) 0.0357(12) Uani 1 1 d . . .
H25 H 0.5149 0.6088 0.8860 0.043 Uiso 1 1 calc R . .
C26 C 0.4707(7) 0.6827(3) 0.9451(2) 0.0384(13) Uani 1 1 d . . .
H26 H 0.5215 0.7273 0.9351 0.046 Uiso 1 1 calc R . .
C27 C 0.4000(7) 0.6881(3) 0.9891(2) 0.0386(14) Uani 1 1 d . . .
H27 H 0.4049 0.7365 1.0077 0.046 Uiso 1 1 calc R . .
C28 C 0.3224(6) 0.6245(3) 1.0064(2) 0.0355(12) Uani 1 1 d . . .
H28 H 0.2747 0.6289 1.0359 0.043 Uiso 1 1 calc R . .
C29 C 0.0734(7) 0.1787(3) 1.0121(2) 0.0362(13) Uani 1 1 d . . .
C30A C 0.0492(12) 0.0886(6) 0.9992(4) 0.029(2) Uani 0.50 1 d P A 1
H30A H -0.0070 0.0647 1.0239 0.043 Uiso 0.50 1 calc PR A 1
H30B H 0.1451 0.0623 1.0021 0.043 Uiso 0.50 1 calc PR A 1
H30C H -0.0055 0.0826 0.9635 0.043 Uiso 0.50 1 calc PR A 1
C31A C 0.1876(11) 0.1790(6) 1.0683(4) 0.027(2) Uani 0.50 1 d P A 1
H31A H 0.2828 0.1571 1.0635 0.040 Uiso 0.50 1 calc PR A 1
H31C H 0.1466 0.1470 1.0937 0.040 Uiso 0.50 1 calc PR A 1
H31B H 0.2015 0.2332 1.0812 0.040 Uiso 0.50 1 calc PR A 1
C32A C -0.0675(11) 0.2188(6) 1.0183(5) 0.028(2) Uani 0.50 1 d P A 1
H32A H -0.1084 0.1933 1.0465 0.042 Uiso 0.50 1 calc PR A 1
H32B H -0.1384 0.2149 0.9856 0.042 Uiso 0.50 1 calc PR A 1
H32C H -0.0479 0.2744 1.0270 0.042 Uiso 0.50 1 calc PR A 1
C30B C 0.1537(19) 0.1132(11) 1.0362(6) 0.067(4) Uani 0.50 1 d P A 2
H30E H 0.0884 0.0799 1.0529 0.100 Uiso 0.50 1 calc PR A 2
H30D H 0.2356 0.1320 1.0627 0.100 Uiso 0.50 1 calc PR A 2
H30F H 0.1927 0.0825 1.0097 0.100 Uiso 0.50 1 calc PR A 2
C31B C 0.021(2) 0.2401(10) 1.0523(6) 0.061(4) Uani 0.50 1 d P A 2
H31D H 0.1070 0.2657 1.0730 0.091 Uiso 0.50 1 calc PR A 2
H31F H -0.0341 0.2119 1.0758 0.091 Uiso 0.50 1 calc PR A 2
H31E H -0.0433 0.2801 1.0327 0.091 Uiso 0.50 1 calc PR A 2
C32B C -0.0909(16) 0.1503(9) 0.9766(6) 0.049(3) Uani 0.50 1 d P A 2
H32D H -0.1454 0.1193 0.9988 0.074 Uiso 0.50 1 calc PR A 2
H32E H -0.0737 0.1182 0.9469 0.074 Uiso 0.50 1 calc PR A 2
H32F H -0.1484 0.1971 0.9637 0.074 Uiso 0.50 1 calc PR A 2
C33 C 0.547(3) 0.0969(19) 0.9978(12) 0.0556(19) Uani 0.50 1 d PD . .
H33A H 0.5881 0.1500 1.0049 0.067 Uiso 0.50 1 calc PR . .
H33B H 0.5868 0.0620 1.0270 0.067 Uiso 0.50 1 calc PR . .
H33C H 0.4398 0.0990 0.9939 0.067 Uiso 0.50 1 calc PR . .
N1 N 0.3673(5) 0.1927(3) 0.81046(19) 0.0311(10) Uani 1 1 d . . .
N2 N 0.3935(5) 0.2497(3) 0.70690(18) 0.0341(11) Uani 1 1 d . . .
N3 N 0.6476(5) 0.2831(3) 0.7831(2) 0.0347(11) Uani 1 1 d . . .
N4 N 0.2083(5) 0.3614(3) 0.74247(17) 0.0285(9) Uani 1 1 d . . .
N5 N 0.3702(5) 0.4703(3) 0.91477(17) 0.0265(9) Uani 1 1 d . . .
H5 H 0.4031 0.4511 0.8876 0.032 Uiso 1 1 calc R . .
N6 N 0.2601(5) 0.4779(2) 0.98369(17) 0.0259(9) Uani 1 1 d . . .
H6 H 0.2102 0.4649 1.0083 0.031 Uiso 1 1 calc R . .
O1 O 0.3841(4) 0.3382(2) 0.86584(14) 0.0284(8) Uani 1 1 d . . .
O2 O 0.4961(4) 0.4495(2) 0.80401(16) 0.0350(9) Uani 1 1 d D . .
H100 H 0.467(6) 0.476(3) 0.7705(14) 0.042 Uiso 1 1 d D . .
H101 H 0.594(4) 0.470(3) 0.818(2) 0.042 Uiso 1 1 d D . .
O11 O 0.5880(17) 0.0674(12) 0.9507(12) 0.0556(19) Uani 0.50 1 d PD . .
H11 H 0.6105 0.1051 0.9329 0.067 Uiso 0.50 1 calc R . .
Mn Mn 0.42052(8) 0.31855(5) 0.78931(3) 0.0251(2) Uani 1 1 d . . .
O7 O 0.0312(7) 0.5253(5) 0.8675(2) 0.086(2) Uani 1 1 d . . .
O8 O -0.1165(19) 0.4412(5) 0.9067(4) 0.206(7) Uani 1 1 d . . .
O9 O -0.1070(9) 0.5661(5) 0.9295(3) 0.122(3) Uani 1 1 d . . .
O10 O -0.2150(8) 0.5306(9) 0.8439(3) 0.183(6) Uani 1 1 d . . .
Cl2 Cl -0.10909(16) 0.51656(8) 0.88639(5) 0.0359(3) Uani 1 1 d . . .
O3 O 0.1146(7) 0.9835(3) 0.8759(2) 0.0755(18) Uani 1 1 d . . .
O4 O -0.0754(5) 0.9260(3) 0.81179(19) 0.0484(11) Uani 1 1 d . . .
O5 O 0.0558(6) 1.0389(3) 0.78935(19) 0.0561(13) Uani 1 1 d . . .
O6 O -0.1144(8) 1.0511(4) 0.8484(2) 0.0792(18) Uani 1 1 d . . .
Cl1 Cl -0.0061(2) 1.00028(10) 0.83186(7) 0.0506(4) Uani 1 1 d . . .

loop_
_atom_site_aniso_label
_atom_site_aniso_U_11
_atom_site_aniso_U_22
_atom_site_aniso_U_33
_atom_site_aniso_U_23
_atom_site_aniso_U_13
_atom_site_aniso_U_12
C1 0.029(3) 0.028(3) 0.036(3) -0.002(2) 0.012(2) 0.004(2)
C2 0.034(3) 0.033(3) 0.048(4) 0.002(3) 0.016(3) 0.010(2)
C3 0.028(3) 0.047(4) 0.054(4) -0.009(3) -0.005(3) 0.007(3)
C4 0.039(3) 0.056(4) 0.035(3) -0.016(3) -0.009(3) 0.008(3)
C5 0.025(3) 0.041(3) 0.034(3) -0.009(2) 0.006(2) 0.001(2)
C6 0.032(3) 0.056(4) 0.026(3) -0.011(3) 0.005(2) 0.005(3)
C7 0.025(3) 0.043(3) 0.047(3) 0.010(3) 0.001(2) -0.001(2)
C8 0.031(3) 0.063(5) 0.072(5) 0.026(4) 0.005(3) 0.005(3)
C9 0.025(3) 0.063(5) 0.102(7) 0.030(5) 0.011(4) 0.013(3)
C10 0.040(4) 0.045(4) 0.076(5) 0.013(3) 0.032(4) 0.013(3)
C11 0.026(3) 0.033(3) 0.053(3) 0.008(3) 0.018(2) 0.007(2)
C12 0.036(3) 0.047(4) 0.047(3) -0.001(3) 0.023(3) 0.010(3)
C13 0.036(3) 0.044(3) 0.044(3) -0.021(3) 0.017(3) -0.001(3)
C14 0.039(3) 0.033(3) 0.053(4) -0.018(3) 0.024(3) -0.001(2)
C15 0.023(2) 0.022(2) 0.037(3) -0.002(2) 0.005(2) 0.0004(19)
C16 0.021(2) 0.027(2) 0.028(3) 0.000(2) 0.0028(19) -0.0007(19)
C17 0.020(2) 0.027(3) 0.023(2) 0.0037(19) 0.0028(18) -0.0006(18)
C18 0.025(2) 0.023(2) 0.020(2) 0.0000(18) -0.0004(18) -0.0011(19)
C19 0.023(2) 0.033(3) 0.026(2) -0.003(2) 0.005(2) -0.002(2)
C20 0.022(2) 0.034(3) 0.026(2) 0.005(2) 0.0046(19) -0.004(2)
C21 0.023(2) 0.023(2) 0.034(3) 0.001(2) 0.001(2) -0.0015(19)
C22 0.022(2) 0.024(2) 0.025(2) 0.0012(19) 0.0002(19) -0.0001(18)
C23 0.024(2) 0.027(3) 0.030(3) -0.001(2) -0.005(2) 0.001(2)
C24 0.025(2) 0.028(3) 0.025(2) 0.004(2) -0.0045(19) 0.001(2)
C25 0.034(3) 0.031(3) 0.040(3) 0.007(2) -0.001(2) -0.004(2)
C26 0.038(3) 0.026(3) 0.045(3) 0.012(2) -0.009(3) -0.006(2)
C27 0.039(3) 0.025(3) 0.045(3) -0.004(2) -0.009(3) 0.000(2)
C28 0.035(3) 0.033(3) 0.037(3) -0.003(2) 0.000(2) 0.001(2)
C29 0.038(3) 0.036(3) 0.037(3) 0.000(2) 0.013(2) -0.011(2)
C30A 0.024(5) 0.026(5) 0.038(6) 0.010(4) 0.007(4) -0.005(4)
C31A 0.029(5) 0.032(5) 0.021(5) 0.008(4) 0.009(4) -0.002(4)
C32A 0.021(5) 0.025(5) 0.043(6) 0.000(4) 0.016(5) -0.006(4)
C30B 0.071(11) 0.079(12) 0.052(9) 0.028(8) 0.016(8) 0.002(9)
C31B 0.079(11) 0.067(10) 0.042(8) -0.005(7) 0.026(8) -0.028(9)
C32B 0.051(8) 0.051(8) 0.048(8) 0.001(6) 0.016(6) -0.012(6)
C33 0.031(3) 0.063(5) 0.072(5) 0.026(4) 0.005(3) 0.005(3)
N1 0.028(2) 0.029(2) 0.038(3) -0.0081(19) 0.0100(19) 0.0012(18)
N2 0.024(2) 0.046(3) 0.034(2) -0.011(2) 0.0105(19) 0.0056(19)
N3 0.023(2) 0.037(3) 0.044(3) 0.009(2) 0.006(2) 0.0032(19)
N4 0.027(2) 0.033(2) 0.026(2) -0.0043(18) 0.0069(17) 0.0040(18)
N5 0.029(2) 0.027(2) 0.023(2) 0.0004(17) 0.0040(17) -0.0042(17)
N6 0.026(2) 0.026(2) 0.026(2) -0.0032(17) 0.0037(17) 0.0005(17)
O1 0.0312(19) 0.0285(19) 0.0270(18) -0.0022(14) 0.0092(15) -0.0054(15)
O2 0.035(2) 0.035(2) 0.036(2) 0.0002(17) 0.0097(17) -0.0076(17)
O11 0.031(3) 0.063(5) 0.072(5) 0.026(4) 0.005(3) 0.005(3)
Mn 0.0206(4) 0.0294(4) 0.0264(4) -0.0033(3) 0.0071(3) 0.0012(3)
O7 0.061(4) 0.134(6) 0.070(4) 0.009(4) 0.033(3) 0.033(4)
O8 0.43(2) 0.064(5) 0.172(9) -0.027(6) 0.188(12) -0.085(8)
O9 0.147(7) 0.135(6) 0.114(6) -0.090(5) 0.104(5) -0.091(5)
O10 0.055(4) 0.394(18) 0.093(6) 0.083(9) -0.009(4) 0.032(7)
Cl2 0.0424(8) 0.0371(7) 0.0293(7) -0.0033(5) 0.0096(6) -0.0040(6)
O3 0.109(5) 0.057(3) 0.051(3) -0.002(3) -0.012(3) -0.039(3)
O4 0.052(3) 0.044(3) 0.050(3) -0.005(2) 0.013(2) -0.021(2)
O5 0.077(3) 0.049(3) 0.046(3) -0.005(2) 0.019(2) -0.026(2)
O6 0.125(5) 0.059(3) 0.065(4) -0.007(3) 0.049(4) 0.003(3)
Cl1 0.0731(12) 0.0406(8) 0.0406(8) -0.0068(7) 0.0168(8) -0.0209(8)

loop_
_atom_type_symbol
_atom_type_description
_atom_type_scat_dispersion_real
_atom_type_scat_dispersion_imag
_atom_type_scat_source
C C 0.0031 0.0016 'International Tables Vol C Tables 4.2.6.8 and 6.1.1.4'
H H 0.0000 0.0000 'International Tables Vol C Tables 4.2.6.8 and 6.1.1.4'
N N 0.0061 0.0033 'International Tables Vol C Tables 4.2.6.8 and 6.1.1.4'
O O 0.0109 0.0061 'International Tables Vol C Tables 4.2.6.8 and 6.1.1.4'
Cl Cl 0.1480 0.1590 'International Tables Vol C Tables 4.2.6.8 and 6.1.1.4'
Mn Mn 0.3370 0.7280 'International Tables Vol C Tables 4.2.6.8 and 6.1.1.4'

loop_
_geom_angle_atom_site_label_1
_geom_angle_atom_site_label_2
_geom_angle_atom_site_label_3
_geom_angle
N4 C1 C2 123.0(5)
N4 C1 H1 118.5
C2 C1 H1 118.5
C1 C2 C3 118.8(5)
C1 C2 H2 120.6
C3 C2 H2 120.6
C2 C3 C4 118.5(5)
C2 C3 H3 120.7
C4 C3 H3 120.7
C5 C4 C3 119.9(6)
C5 C4 H4 120.1
C3 C4 H4 120.1
N4 C5 C4 121.6(5)
N4 C5 C6 116.5(5)
C4 C5 C6 121.8(5)
N2 C6 C5 112.5(5)
N2 C6 H6A 109.1
C5 C6 H6A 109.1
N2 C6 H6B 109.1
C5 C6 H6B 109.1
H6A C6 H6B 107.8
N3 C7 C8 122.8(7)
N3 C7 H7 118.6
C8 C7 H7 118.7
C7 C8 C9 118.2(7)
C7 C8 H8 120.9
C9 C8 H8 120.9
C10 C9 C8 120.2(6)
C10 C9 H9 119.9
C8 C9 H9 119.9
C9 C10 C11 119.6(7)
C9 C10 H10 120.2
C11 C10 H10 120.2
N3 C11 C10 119.6(6)
N3 C11 C12 117.7(5)
C10 C11 C12 122.6(6)
N2 C12 C11 114.6(5)
N2 C12 H12A 108.6
C11 C12 H12A 108.6
N2 C12 H12B 108.6
C11 C12 H12B 108.6
H12A C12 H12B 107.6
N2 C13 C14 111.8(5)
N2 C13 H13A 109.3
C14 C13 H13A 109.2
N2 C13 H13B 109.3
C14 C13 H13B 109.3
H13A C13 H13B 107.9
N1 C14 C13 108.2(5)
N1 C14 H14A 110.1
C13 C14 H14A 110.1
N1 C14 H14B 110.0
C13 C14 H14B 110.1
H14A C14 H14B 108.4
N1 C15 C16 125.4(5)
N1 C15 H15 117.3
C16 C15 H15 117.3
C21 C16 C17 120.2(5)
C21 C16 C15 116.9(5)
C17 C16 C15 122.8(4)
O1 C17 C18 120.6(4)
O1 C17 C16 122.7(4)
C18 C17 C16 116.7(4)
C19 C18 C17 121.0(5)
C19 C18 C22 120.9(5)
C17 C18 C22 118.0(4)
C18 C19 C20 122.3(5)
C18 C19 H19 118.9
C20 C19 H19 118.9
C19 C20 C21 116.9(4)
C19 C20 C29 122.1(5)
C21 C20 C29 121.0(5)
C16 C21 C20 122.8(5)
C16 C21 H21 118.6
C20 C21 H21 118.6
N6 C22 N5 108.0(4)
N6 C22 C18 127.3(5)
N5 C22 C18 124.6(5)
N6 C23 C24 106.5(4)
N6 C23 C28 132.3(5)
C24 C23 C28 121.1(5)
N5 C24 C25 131.7(5)
N5 C24 C23 106.0(4)
C25 C24 C23 122.2(5)
C26 C25 C24 116.2(6)
C26 C25 H25 121.9
C24 C25 H25 121.9
C27 C26 C25 121.7(5)
C27 C26 H26 119.2
C25 C26 H26 119.2
C28 C27 C26 122.6(5)
C28 C27 H27 118.7
C26 C27 H27 118.7
C27 C28 C23 116.1(5)
C27 C28 H28 121.9
C23 C28 H28 121.9
C30B C29 C32A 134.7(9)
C30B C29 C20 113.5(8)
C32A C29 C20 111.7(6)
C30B C29 C30A 51.4(9)
C32A C29 C30A 111.8(7)
C20 C29 C30A 112.6(6)
C30B C29 C31B 114.5(11)
C20 C29 C31B 110.9(7)
C30A C29 C31B 136.1(8)
C30B C29 C31A 53.6(9)
C32A C29 C31A 109.6(7)
C20 C29 C31A 107.0(5)
C30A C29 C31A 103.8(7)
C31B C29 C31A 69.0(8)
C30B C29 C32B 111.4(10)
C32A C29 C32B 58.7(7)
C20 C29 C32B 104.3(6)
C30A C29 C32B 61.9(7)
C31B C29 C32B 101.2(9)
C31A C29 C32B 148.7(7)
C29 C30A H30A 109.4
C29 C30A H30B 109.5
C29 C30A H30C 109.5
C29 C31A H31A 109.5
C29 C31A H31C 109.5
C29 C31A H31B 109.5
C29 C32A H32A 109.4
C29 C32A H32B 109.5
C29 C32A H32C 109.5
C29 C30B H30E 109.5
C29 C30B H30D 109.4
H30E C30B H30D 109.5
C29 C30B H30F 109.5
H30E C30B H30F 109.5
H30D C30B H30F 109.5
C29 C31B H31D 109.4
C29 C31B H31F 109.5
H31D C31B H31F 109.5
C29 C31B H31E 109.5
H31D C31B H31E 109.5
H31F C31B H31E 109.5
C29 C32B H32D 109.4
C29 C32B H32E 109.4
H32D C32B H32E 109.5
C29 C32B H32F 109.6
H32D C32B H32F 109.5
H32E C32B H32F 109.5
H33A C33 H33B 109.3
H33A C33 H33C 109.4
H33B C33 H33C 109.3
C15 N1 C14 118.0(5)
C15 N1 Mn 129.0(4)
C14 N1 Mn 112.6(4)
C6 N2 C12 112.9(5)
C6 N2 C13 110.5(5)
C12 N2 C13 111.1(5)
C6 N2 Mn 107.7(3)
C12 N2 Mn 108.3(4)
C13 N2 Mn 106.1(3)
C11 N3 C7 119.6(5)
C11 N3 Mn 119.0(4)
C7 N3 Mn 120.8(4)
C1 N4 C5 118.2(5)
C1 N4 Mn 122.8(4)
C5 N4 Mn 119.0(3)
C22 N5 C24 110.1(4)
C22 N5 H5 125.0
C24 N5 H5 124.9
C22 N6 C23 109.4(4)
C22 N6 H6 125.3
C23 N6 H6 125.3
C17 O1 Mn 134.8(3)
Mn O2 H100 106(3)
Mn O2 H101 129(4)
H100 O2 H101 105(3)
C33 O11 H11 109.0
O1 Mn N3 114.99(17)
O1 Mn N4 101.19(15)
N3 Mn N4 142.94(17)
O1 Mn N1 81.04(15)
N3 Mn N1 90.49(17)
N4 Mn N1 103.35(17)
O1 Mn O2 77.69(14)
N3 Mn O2 90.69(17)
N4 Mn O2 89.27(16)
N1 Mn O2 157.03(16)
O1 Mn N2 155.22(16)
N3 Mn N2 75.84(17)
N4 Mn N2 74.35(16)
N1 Mn N2 76.50(17)
O2 Mn N2 125.90(16)
O10 Cl2 O8 113.2(9)
O10 Cl2 O9 116.8(7)
O8 Cl2 O9 104.1(6)
O10 Cl2 O7 105.1(5)
O8 Cl2 O7 108.9(7)
O9 Cl2 O7 108.5(4)
O6 Cl1 O4 109.8(4)
O6 Cl1 O3 110.6(4)
O4 Cl1 O3 109.4(3)
O6 Cl1 O5 109.6(3)
O4 Cl1 O5 108.4(3)
O3 Cl1 O5 109.1(4)

loop_
_geom_bond_atom_site_label_1
_geom_bond_atom_site_label_2
_geom_bond_distance
C1 N4 1.343(6)
C1 C2 1.370(8)
C1 H1 0.9300
C2 C3 1.380(9)
C2 H2 0.9300
C3 C4 1.380(9)
C3 H3 0.9300
C4 C5 1.375(8)
C4 H4 0.9300
C5 N4 1.345(7)
C5 C6 1.518(7)
C6 N2 1.465(8)
C6 H6A 0.9700
C6 H6B 0.9700
C7 N3 1.352(7)
C7 C8 1.361(9)
C7 H7 0.9300
C8 C9 1.372(12)
C8 H8 0.9300
C9 C10 1.368(11)
C9 H9 0.9300
C10 C11 1.403(8)
C10 H10 0.9300
C11 N3 1.341(8)
C11 C12 1.490(9)
C12 N2 1.480(7)
C12 H12A 0.9700
C12 H12B 0.9700
C13 N2 1.487(8)
C13 C14 1.510(9)
C13 H13A 0.9700
C13 H13B 0.9700
C14 N1 1.465(7)
C14 H14A 0.9700
C14 H14B 0.9700
C15 N1 1.279(7)
C15 C16 1.457(7)
C15 H15 0.9300
C16 C21 1.390(7)
C16 C17 1.429(7)
C17 O1 1.296(6)
C17 C18 1.427(7)
C18 C19 1.388(7)
C18 C22 1.443(7)
C19 C20 1.394(7)
C19 H19 0.9300
C20 C21 1.399(7)
C20 C29 1.526(7)
C21 H21 0.9300
C22 N6 1.334(6)
C22 N5 1.340(6)
C23 N6 1.385(7)
C23 C24 1.391(7)
C23 C28 1.397(8)
C24 N5 1.374(7)
C24 C25 1.391(7)
C25 C26 1.384(8)
C25 H25 0.9300
C26 C27 1.383(9)
C26 H26 0.9300
C27 C28 1.382(8)
C27 H27 0.9300
C28 H28 0.9300
C29 C30B 1.389(17)
C29 C32A 1.469(11)
C29 C30A 1.540(12)
C29 C31B 1.576(16)
C29 C31A 1.608(12)
C29 C32B 1.664(15)
C30A H30A 0.9600
C30A H30B 0.9600
C30A H30C 0.9600
C31A H31A 0.9600
C31A H31C 0.9600
C31A H31B 0.9600
C32A H32A 0.9600
C32A H32B 0.9600
C32A H32C 0.9600
C30B H30E 0.9600
C30B H30D 0.9600
C30B H30F 0.9600
C31B H31D 0.9600
C31B H31F 0.9600
C31B H31E 0.9600
C32B H32D 0.9600
C32B H32E 0.9600
C32B H32F 0.9600
C33 O11 1.401(2)
C33 H33A 0.9613
C33 H33B 0.9613
C33 H33C 0.9612
N1 Mn 2.233(5)
N2 Mn 2.363(5)
N3 Mn 2.164(4)
N4 Mn 2.190(4)
N5 H5 0.8600
N6 H6 0.8600
O1 Mn 2.056(4)
O2 Mn 2.292(4)
O2 H100 0.956(19)
O2 H101 0.96(2)
O11 H11 0.8201
O7 Cl2 1.437(6)
O8 Cl2 1.360(9)
O9 Cl2 1.368(6)
O10 Cl2 1.332(7)
O3 Cl1 1.446(6)
O4 Cl1 1.437(4)
O5 Cl1 1.450(5)
O6 Cl1 1.410(6)

loop_
_geom_torsion_atom_site_label_1
_geom_torsion_atom_site_label_2
_geom_torsion_atom_site_label_3
_geom_torsion_atom_site_label_4
_geom_torsion
N4 C1 C2 C3 -0.6(9)
C1 C2 C3 C4 0.4(10)
C2 C3 C4 C5 0.2(10)
C3 C4 C5 N4 -0.5(10)
C3 C4 C5 C6 -177.2(6)
N4 C5 C6 N2 28.4(8)
C4 C5 C6 N2 -154.8(6)
N3 C7 C8 C9 -2.0(10)
C7 C8 C9 C10 1.5(11)
C8 C9 C10 C11 0.1(11)
C9 C10 C11 N3 -1.3(9)
C9 C10 C11 C12 175.3(6)
N3 C11 C12 N2 -24.4(8)
C10 C11 C12 N2 159.0(6)
N2 C13 C14 N1 57.1(6)
N1 C15 C16 C21 173.4(5)
N1 C15 C16 C17 -4.3(8)
C21 C16 C17 O1 176.9(5)
C15 C16 C17 O1 -5.4(8)
C21 C16 C17 C18 -2.8(7)
C15 C16 C17 C18 174.8(4)
O1 C17 C18 C19 -177.9(5)
C16 C17 C18 C19 1.8(7)
O1 C17 C18 C22 -1.4(7)
C16 C17 C18 C22 178.3(4)
C17 C18 C19 C20 0.1(8)
C22 C18 C19 C20 -176.3(5)
C18 C19 C20 C21 -1.1(7)
C18 C19 C20 C29 177.9(5)
C17 C16 C21 C20 1.9(8)
C15 C16 C21 C20 -175.8(5)
C19 C20 C21 C16 0.1(7)
C29 C20 C21 C16 -178.9(5)
C19 C18 C22 N6 0.2(8)
C17 C18 C22 N6 -176.3(5)
C19 C18 C22 N5 177.1(5)
C17 C18 C22 N5 0.6(7)
N6 C23 C24 N5 -0.2(5)
C28 C23 C24 N5 178.2(5)
N6 C23 C24 C25 -177.6(5)
C28 C23 C24 C25 0.8(8)
N5 C24 C25 C26 -176.9(5)
C23 C24 C25 C26 -0.3(8)
C24 C25 C26 C27 -0.2(8)
C25 C26 C27 C28 0.1(9)
C26 C27 C28 C23 0.5(8)
N6 C23 C28 C27 177.1(5)
C24 C23 C28 C27 -0.9(8)
C19 C20 C29 C30B -126.0(10)
C21 C20 C29 C30B 52.9(11)
C19 C20 C29 C32A 51.0(8)
C21 C20 C29 C32A -130.0(7)
C19 C20 C29 C30A 177.8(6)
C21 C20 C29 C30A -3.3(8)
C19 C20 C29 C31B 4.5(10)
C21 C20 C29 C31B -176.5(8)
C19 C20 C29 C31A -68.9(7)
C21 C20 C29 C31A 110.1(6)
C19 C20 C29 C32B 112.6(7)
C21 C20 C29 C32B -68.4(8)
C16 C15 N1 C14 -175.6(5)
C16 C15 N1 Mn -3.0(8)
C13 C14 N1 C15 131.6(5)
C13 C14 N1 Mn -42.2(5)
C5 C6 N2 C12 -153.6(5)
C5 C6 N2 C13 81.3(6)
C5 C6 N2 Mn -34.2(6)
C11 C12 N2 C6 140.8(5)
C11 C12 N2 C13 -94.5(6)
C11 C12 N2 Mn 21.6(6)
C14 C13 N2 C6 -157.9(4)
C14 C13 N2 C12 76.1(6)
C14 C13 N2 Mn -41.4(5)
C10 C11 N3 C7 0.9(8)
C12 C11 N3 C7 -175.8(5)
C10 C11 N3 Mn -169.9(4)
C12 C11 N3 Mn 13.4(7)
C8 C7 N3 C11 0.8(9)
C8 C7 N3 Mn 171.4(5)
C2 C1 N4 C5 0.3(8)
C2 C1 N4 Mn -176.9(4)
C4 C5 N4 C1 0.3(9)
C6 C5 N4 C1 177.1(5)
C4 C5 N4 Mn 177.6(5)
C6 C5 N4 Mn -5.6(7)
N6 C22 N5 C24 0.2(5)
C18 C22 N5 C24 -177.2(4)
C25 C24 N5 C22 177.1(5)
C23 C24 N5 C22 0.0(5)
N5 C22 N6 C23 -0.3(5)
C18 C22 N6 C23 177.0(5)
C24 C23 N6 C22 0.3(5)
C28 C23 N6 C22 -177.8(6)
C18 C17 O1 Mn -155.2(4)
C16 C17 O1 Mn 25.1(7)
C17 O1 Mn N3 -110.2(5)
C17 O1 Mn N4 78.1(5)
C17 O1 Mn N1 -23.9(4)
C17 O1 Mn O2 164.8(5)
C17 O1 Mn N2 1.2(7)
C11 N3 Mn O1 155.7(4)
C7 N3 Mn O1 -15.0(5)
C11 N3 Mn N4 -37.9(6)
C7 N3 Mn N4 151.4(4)
C11 N3 Mn N1 75.3(4)
C7 N3 Mn N1 -95.3(4)
C11 N3 Mn O2 -127.6(4)
C7 N3 Mn O2 61.7(4)
C11 N3 Mn N2 -0.6(4)
C7 N3 Mn N2 -171.3(5)
C1 N4 Mn O1 11.9(4)
C5 N4 Mn O1 -165.2(4)
C1 N4 Mn N3 -155.6(4)
C5 N4 Mn N3 27.3(6)
C1 N4 Mn N1 95.2(4)
C5 N4 Mn N1 -81.9(4)
C1 N4 Mn O2 -65.4(4)
C5 N4 Mn O2 117.5(4)
C1 N4 Mn N2 166.8(5)
C5 N4 Mn N2 -10.3(4)
C15 N1 Mn O1 12.0(5)
C14 N1 Mn O1 -175.0(4)
C15 N1 Mn N3 127.3(5)
C14 N1 Mn N3 -59.8(4)
C15 N1 Mn N4 -87.4(5)
C14 N1 Mn N4 85.5(4)
C15 N1 Mn O2 34.3(7)
C14 N1 Mn O2 -152.7(4)
C15 N1 Mn N2 -157.4(5)
C14 N1 Mn N2 15.6(4)
C6 N2 Mn O1 106.6(5)
C12 N2 Mn O1 -131.1(4)
C13 N2 Mn O1 -11.8(6)
C6 N2 Mn N3 -133.9(4)
C12 N2 Mn N3 -11.5(4)
C13 N2 Mn N3 107.8(4)
C6 N2 Mn N4 23.8(4)
C12 N2 Mn N4 146.2(4)
C13 N2 Mn N4 -94.5(3)
C6 N2 Mn N1 132.1(4)
C12 N2 Mn N1 -105.5(4)
C13 N2 Mn N1 13.8(3)
C6 N2 Mn O2 -53.5(4)
C12 N2 Mn O2 68.9(4)
C13 N2 Mn O2 -171.9(3)
